data_1549050
loop_
_publ_author_name
'Nievergelt, Philipp P.'
'Babor, Martin'
'\<Cejka, Jan'
'Spingler, Bernhard'

_publ_section_title
;
 A high throughput screening method for the nano-crystallization of salts
 of organic cations.
;
_journal_issue 15
_journal_name_full 'Chemical science'
_journal_page_first 3716
_journal_page_last 3722
_journal_paper_doi 10.1039/c8sc00783g
_journal_volume 9
_journal_year 2018
_chemical_absolute_configuration ad
_chemical_formula_moiety '2(C17 H19 N2 O), O4 S, 2(H2 O)'
_chemical_formula_sum 'C34 H42 N4 O8 S'
_chemical_formula_weight 666.80
_space_group_IT_number 4
_space_group_name_Hall 'P 2yb'
_space_group_name_H-M_alt 'P 1 21 1'
_symmetry_cell_setting monoclinic
_symmetry_space_group_name_Hall 'P 2yb'
_symmetry_space_group_name_H-M 'P 1 21 1'
_atom_sites_solution_hydrogens difmap
_atom_sites_solution_primary other
_audit_update_record
;
2017-11-15 deposited with the CCDC.
2018-03-06 downloaded from the CCDC.
;
_cell_angle_alpha 90
_cell_angle_beta 96.7530(9)
_cell_angle_gamma 90
_cell_formula_units_Z 2
_cell_length_a 8.64540(10)
_cell_length_b 9.46300(10)
_cell_length_c 20.0392(2)
_cell_measurement_reflns_used 19459
_cell_measurement_temperature 160
_cell_measurement_theta_max 79
_cell_measurement_theta_min 5
_cell_volume 1628.06(3)
_computing_cell_refinement 'CrysAlisPro, (Agilent, 2011)'
_computing_data_collection 'SuperNova, (Oxford Diffraction, 2010)'
_computing_data_reduction 'CrysAlisPro, (Agilent, 2011)'
_computing_molecular_graphics 'CAMERON (Watkin et al., 1996)'
_computing_publication_material 'CRYSTALS (Betteridge et al., 2003)'
_computing_structure_refinement 'CRYSTALS (Betteridge et al., 2003)'
_computing_structure_solution 'Superflip (Palatinus & Chapuis, 2007)'
_diffrn_ambient_temperature 160
_diffrn_measured_fraction_theta_full 0.999
_diffrn_measured_fraction_theta_max 0.999
_diffrn_measurement_device Area
_diffrn_measurement_device_type 'Oxford Diffraction SuperNova'
_diffrn_measurement_method \w
_diffrn_radiation_monochromator graphite
_diffrn_radiation_type 'Cu K\a'
_diffrn_radiation_wavelength 1.54184
_diffrn_reflns_av_R_equivalents 0.035
_diffrn_reflns_limit_h_max 10
_diffrn_reflns_limit_h_min -10
_diffrn_reflns_limit_k_max 11
_diffrn_reflns_limit_k_min -11
_diffrn_reflns_limit_l_max 25
_diffrn_reflns_limit_l_min -24
_diffrn_reflns_number 34569
_diffrn_reflns_theta_full 74.500
_diffrn_reflns_theta_max 74.500
_diffrn_reflns_theta_min 4.444
_diffrn_standards_number 0
_exptl_absorpt_coefficient_mu 1.373
_exptl_absorpt_correction_T_max 0.97
_exptl_absorpt_correction_T_min 0.81
_exptl_absorpt_correction_type multi-scan
_exptl_absorpt_process_details 'CrysAlisPro, (Agilent, 2011)'
_exptl_crystal_colour colorless
_exptl_crystal_density_diffrn 1.360
_exptl_crystal_density_method 'not measured'
_exptl_crystal_description plate
_exptl_crystal_F_000 708
_exptl_crystal_recrystallization_method 'Vapour diffusion'
_exptl_crystal_size_max 0.079
_exptl_crystal_size_mid 0.053
_exptl_crystal_size_min 0.025
_refine_diff_density_max 0.80
_refine_diff_density_min -0.39
_refine_ls_abs_structure_details 'Flack (1983), 3083 Friedel-pairs'
_refine_ls_abs_structure_Flack 0.114(15)
_refine_ls_extinction_method None
_refine_ls_goodness_of_fit_ref 0.9540
_refine_ls_hydrogen_treatment constr
_refine_ls_matrix_type full
_refine_ls_number_parameters 425
_refine_ls_number_reflns 6613
_refine_ls_number_restraints 5
_refine_ls_R_factor_all 0.0441
_refine_ls_R_factor_gt 0.0417
_refine_ls_shift/su_max 0.0004127
_refine_ls_shift/su_mean 0.0000257
_refine_ls_structure_factor_coef Fsqd
_refine_ls_weighting_details
;
 Method= Modified Sheldrick 
 w=1/[\s^2^(F^2^) + ( 0.06P)^2^ + 0.92P] 
 ,where P=(max(Fo^2^,0) + 2Fc^2^)/3 
;
_refine_ls_weighting_scheme calc
_refine_ls_wR_factor_all 0.1063
_refine_ls_wR_factor_gt 0.1038
_refine_ls_wR_factor_ref 0.1063
_reflns_limit_h_max 10
_reflns_limit_h_min -10
_reflns_limit_k_max 11
_reflns_limit_k_min -11
_reflns_limit_l_max 25
_reflns_limit_l_min 0
_reflns_number_gt 6209
_reflns_number_total 6613
_reflns_threshold_expression I>2.0\s(I)
_oxford_diffrn_Wilson_B_factor 2.31
_oxford_diffrn_Wilson_scale 0.44
_oxford_refine_ls_r_factor_ref 0.0441
_oxford_refine_ls_scale 1.476(7)
_oxford_reflns_number_all 6613
_oxford_reflns_threshold_expression_ref I>-3.0\s(I)
_cod_data_source_file c8sc00783g2.cif
_cod_data_source_block I_CCDC4
_cod_depositor_comments
;
The following automatic conversions were performed:

'_atom_sites_solution_primary' value 'Other' changed to 'other'
according to
/home/data/users/saulius/crontab/automatic-downloads/rss-feeds/RSC/lib/dictionaries/cif_core.dic
dictionary named 'cif_core.dic' version 2.4.2 from 2011-04-26.

Automatic conversion script
Id: cif_fix_values 4973 2017-02-22 13:04:09Z antanas 

 Adding full bibliography for 1549042--1549063.cif.
;
_cod_original_sg_symbol_H-M 'P 21 '
_cod_database_code 1549050

loop_
_symmetry_equiv_pos_as_xyz
x,y,z
-x,y+1/2,-z

loop_
_atom_site_label
_atom_site_type_symbol
_atom_site_fract_x
_atom_site_fract_y
_atom_site_fract_z
_atom_site_U_iso_or_equiv
_atom_site_occupancy
_atom_site_adp_type
_atom_site_refinement_flags_posn
N1 N 0.3773(2) 0.9999(2) 0.41828(11) 0.0335 1.0000 Uani .
C2 C 0.3669(3) 1.0104(3) 0.34308(13) 0.0340 1.0000 Uani .
C3 C 0.2156(3) 1.0786(3) 0.31424(12) 0.0297 1.0000 Uani .
C4 C 0.0748(3) 0.9873(2) 0.31475(11) 0.0260 1.0000 Uani .
C5 C -0.0138(3) 0.9634(3) 0.36617(12) 0.0310 1.0000 Uani D
N6 N -0.1268(2) 0.8658(2) 0.34739(10) 0.0307 1.0000 Uani .
C7 C -0.1154(3) 0.8249(2) 0.28237(11) 0.0254 1.0000 Uani .
C8 C 0.0096(2) 0.8994(2) 0.26002(11) 0.0236 1.0000 Uani .
C9 C -0.2040(3) 0.7286(3) 0.24064(12) 0.0289 1.0000 Uani .
C10 C -0.1677(3) 0.7130(2) 0.17608(12) 0.0284 1.0000 Uani .
C11 C -0.0469(2) 0.7908(2) 0.15207(11) 0.0238 1.0000 Uani .
C12 C 0.0438(2) 0.8831(2) 0.19341(11) 0.0224 1.0000 Uani .
O13 O -0.02904(19) 0.76648(17) 0.08558(8) 0.0296 1.0000 Uani .
C14 C 0.0754(3) 0.8592(2) 0.05561(11) 0.0262 1.0000 Uani .
C15 C 0.0755(2) 0.8173(2) -0.01655(11) 0.0247 1.0000 Uani .
C16 C -0.0079(3) 0.8936(3) -0.06775(12) 0.0322 1.0000 Uani .
C17 C -0.0068(3) 0.8550(3) -0.13469(13) 0.0374 1.0000 Uani .
C18 C 0.0757(3) 0.7374(3) -0.15049(13) 0.0342 1.0000 Uani .
C19 C 0.1618(3) 0.6610(3) -0.09974(13) 0.0331 1.0000 Uani .
C20 C 0.1629(3) 0.7014(2) -0.03354(12) 0.0285 1.0000 Uani .
N21 N 0.8608(2) 0.4405(2) 0.39090(10) 0.0299 1.0000 Uani .
C22 C 0.8651(3) 0.3567(3) 0.32791(12) 0.0306 1.0000 Uani .
C23 C 0.7253(2) 0.2564(2) 0.31775(11) 0.0267 1.0000 Uani .
C24 C 0.5753(2) 0.3378(2) 0.31411(10) 0.0224 1.0000 Uani .
C25 C 0.4877(3) 0.3630(2) 0.36566(11) 0.0263 1.0000 Uani D
N26 N 0.3687(2) 0.4544(2) 0.34472(9) 0.0261 1.0000 Uani D
C27 C 0.3793(2) 0.4926(2) 0.27895(11) 0.0229 1.0000 Uani .
C28 C 0.5066(2) 0.4191(2) 0.25775(10) 0.0206 1.0000 Uani .
C29 C 0.2897(3) 0.5846(2) 0.23665(12) 0.0277 1.0000 Uani .
C30 C 0.3268(3) 0.5994(2) 0.17190(12) 0.0274 1.0000 Uani .
C31 C 0.4510(2) 0.5229(2) 0.14907(11) 0.0233 1.0000 Uani .
C32 C 0.5425(2) 0.4338(2) 0.19116(10) 0.0210 1.0000 Uani .
O33 O 0.46865(19) 0.54587(17) 0.08260(8) 0.0288 1.0000 Uani .
C34 C 0.5775(3) 0.4555(2) 0.05394(11) 0.0246 1.0000 Uani .
C35 C 0.5762(2) 0.4949(2) -0.01860(11) 0.0239 1.0000 Uani .
C36 C 0.4942(3) 0.4154(3) -0.06877(12) 0.0312 1.0000 Uani .
C37 C 0.4929(3) 0.4535(3) -0.13586(13) 0.0370 1.0000 Uani .
C38 C 0.5708(3) 0.5724(3) -0.15280(12) 0.0356 1.0000 Uani .
C39 C 0.6555(3) 0.6506(3) -0.10345(12) 0.0335 1.0000 Uani .
C40 C 0.6602(2) 0.6126(2) -0.03627(11) 0.0277 1.0000 Uani .
S41 S 0.23514(5) 0.63341(7) 0.48521(3) 0.0247 1.0000 Uani .
O42 O 0.1533(2) 0.5473(3) 0.43157(12) 0.0601 1.0000 Uani .
O43 O 0.12206(19) 0.7231(2) 0.51437(9) 0.0375 1.0000 Uani D
O44 O 0.3109(2) 0.5395(3) 0.53619(12) 0.0600 1.0000 Uani .
O45 O 0.3532(2) 0.7200(2) 0.45852(11) 0.0452 1.0000 Uani .
O46 O 0.6456(2) 0.6712(2) 0.40548(10) 0.0441 1.0000 Uani D
O47 O 0.1894(2) 1.2394(2) 0.47226(10) 0.0379 1.0000 Uani D
H121 H 0.1254 0.9354 0.1772 0.0268 1.0000 Uiso R
H51 H -0.0020 1.0063 0.4089 0.0376 1.0000 Uiso R
H31 H 0.2030 1.1646 0.3389 0.0355 1.0000 Uiso R
H32 H 0.2251 1.1040 0.2680 0.0368 1.0000 Uiso R
H22 H 0.4565 1.0663 0.3336 0.0403 1.0000 Uiso R
H21 H 0.3769 0.9183 0.3252 0.0398 1.0000 Uiso R
H91 H -0.2862 0.6784 0.2552 0.0350 1.0000 Uiso R
H101 H -0.2243 0.6479 0.1473 0.0346 1.0000 Uiso R
H141 H 0.1799 0.8505 0.0794 0.0306 1.0000 Uiso R
H142 H 0.0425 0.9554 0.0595 0.0311 1.0000 Uiso R
H201 H 0.2240 0.6507 0.0005 0.0345 1.0000 Uiso R
H191 H 0.2194 0.5815 -0.1114 0.0396 1.0000 Uiso R
H181 H 0.0717 0.7099 -0.1957 0.0417 1.0000 Uiso R
H171 H -0.0650 0.9031 -0.1692 0.0449 1.0000 Uiso R
H161 H -0.0629 0.9741 -0.0570 0.0396 1.0000 Uiso R
H321 H 0.6259 0.3837 0.1775 0.0248 1.0000 Uiso R
H251 H 0.5015 0.3280 0.4109 0.0320 1.0000 Uiso R
H232 H 0.7356 0.1911 0.3549 0.0328 1.0000 Uiso R
H231 H 0.7313 0.2067 0.2750 0.0321 1.0000 Uiso R
H222 H 0.9620 0.3021 0.3319 0.0372 1.0000 Uiso R
H221 H 0.8688 0.4227 0.2894 0.0368 1.0000 Uiso R
H291 H 0.2036 0.6341 0.2507 0.0340 1.0000 Uiso R
H301 H 0.2701 0.6619 0.1414 0.0324 1.0000 Uiso R
H342 H 0.6794 0.4730 0.0771 0.0289 1.0000 Uiso R
H341 H 0.5437 0.3575 0.0590 0.0295 1.0000 Uiso R
H401 H 0.7210 0.6610 -0.0036 0.0337 1.0000 Uiso R
H391 H 0.7087 0.7299 -0.1147 0.0409 1.0000 Uiso R
H381 H 0.5644 0.6004 -0.1984 0.0427 1.0000 Uiso R
H371 H 0.4378 0.3978 -0.1697 0.0443 1.0000 Uiso R
H361 H 0.4390 0.3355 -0.0577 0.0360 1.0000 Uiso R
H12 H 0.3198 1.0695 0.4349 0.0500 1.0000 Uiso R
H61 H -0.1966 0.8362 0.3718 0.0371 1.0000 Uiso R
H261 H 0.3019 0.4874 0.3701 0.0315 1.0000 Uiso R
H213 H 0.8540 0.3788 0.4254 0.0452 1.0000 Uiso R
H13 H 0.3416 0.9125 0.4293 0.0497 1.0000 Uiso R
H462 H 0.6866 0.6990 0.4454 0.0678 1.0000 Uiso DR
H471 H 0.1781 1.3227 0.4640 0.0575 1.0000 Uiso DR
H211 H 0.9478 0.4880 0.4001 0.0453 1.0000 Uiso R
H212 H 0.7797 0.5016 0.3887 0.0450 1.0000 Uiso R
H11 H 0.4785 1.0100 0.4361 0.0496 1.0000 Uiso R
H461 H 0.5497 0.6689 0.4073 0.0660 1.0000 Uiso R
H472 H 0.0960 1.2284 0.4792 0.0576 1.0000 Uiso R

loop_
_atom_site_aniso_label
_atom_site_aniso_U_11
_atom_site_aniso_U_22
_atom_site_aniso_U_33
_atom_site_aniso_U_23
_atom_site_aniso_U_13
_atom_site_aniso_U_12
N1 0.0301(10) 0.0331(10) 0.0379(11) -0.0020(8) 0.0066(8) -0.0031(8)
C2 0.0319(12) 0.0370(13) 0.0349(13) -0.0013(10) 0.0113(10) -0.0053(10)
C3 0.0312(11) 0.0316(11) 0.0272(11) -0.0035(9) 0.0076(9) -0.0060(9)
C4 0.0266(10) 0.0279(11) 0.0242(10) 0.0002(9) 0.0062(8) -0.0008(9)
C5 0.0324(12) 0.0373(14) 0.0241(11) -0.0020(9) 0.0074(9) -0.0024(10)
N6 0.0288(10) 0.0412(11) 0.0234(10) 0.0016(8) 0.0090(8) -0.0061(9)
C7 0.0246(10) 0.0261(11) 0.0267(11) 0.0045(9) 0.0083(8) 0.0020(8)
C8 0.0231(10) 0.0222(11) 0.0260(10) 0.0003(9) 0.0049(8) 0.0000(8)
C9 0.0261(10) 0.0298(11) 0.0317(12) 0.0035(9) 0.0079(9) -0.0074(9)
C10 0.0286(10) 0.0284(12) 0.0285(12) -0.0007(9) 0.0051(9) -0.0071(9)
C11 0.0251(10) 0.0222(10) 0.0251(11) -0.0010(8) 0.0071(8) -0.0013(8)
C12 0.0236(10) 0.0206(9) 0.0243(10) 0.0019(8) 0.0079(8) -0.0020(8)
O13 0.0346(8) 0.0308(9) 0.0254(8) -0.0060(6) 0.0113(7) -0.0122(7)
C14 0.0295(11) 0.0243(11) 0.0260(11) 0.0014(8) 0.0083(9) -0.0025(9)
C15 0.0250(10) 0.0235(10) 0.0268(11) -0.0014(8) 0.0082(8) -0.0044(8)
C16 0.0317(12) 0.0347(13) 0.0311(12) 0.0003(10) 0.0079(9) 0.0057(10)
C17 0.0369(13) 0.0478(15) 0.0272(12) 0.0072(10) 0.0034(10) 0.0007(11)
C18 0.0376(12) 0.0410(13) 0.0261(12) -0.0078(10) 0.0118(10) -0.0118(11)
C19 0.0335(11) 0.0292(13) 0.0392(13) -0.0046(10) 0.016(1) -0.0028(9)
C20 0.0295(11) 0.0231(11) 0.0343(12) 0.0024(9) 0.0097(9) -0.0009(9)
N21 0.0217(8) 0.0346(10) 0.0329(10) 0.0022(8) 0.0012(7) -0.0026(8)
C22 0.0239(10) 0.0391(13) 0.0300(12) 0.0037(9) 0.0075(9) 0.0022(9)
C23 0.0286(11) 0.0275(11) 0.0244(11) 0.0026(8) 0.0049(8) 0.0029(9)
C24 0.0224(10) 0.0241(10) 0.0209(10) 0.0004(8) 0.0036(8) -0.0030(8)
C25 0.0276(10) 0.0301(11) 0.0220(10) -0.0008(8) 0.0063(8) -0.0027(9)
N26 0.0242(9) 0.0317(10) 0.0240(10) -0.0034(7) 0.0094(7) -0.0008(7)
C27 0.0207(9) 0.0277(10) 0.0211(10) -0.0042(8) 0.0059(8) -0.0018(8)
C28 0.0187(9) 0.0203(10) 0.0229(10) -0.0027(8) 0.0035(7) -0.0025(7)
C29 0.0233(10) 0.0311(11) 0.0297(11) -0.0056(9) 0.0070(8) 0.0049(8)
C30 0.0262(10) 0.0286(12) 0.0275(11) 0.0024(8) 0.0033(8) 0.0058(8)
C31 0.0256(10) 0.0247(10) 0.0204(10) -0.0006(8) 0.0063(8) -0.0007(8)
C32 0.0200(9) 0.0219(9) 0.0221(10) -0.0018(8) 0.0058(7) -0.0007(8)
O33 0.0341(8) 0.0330(9) 0.0211(7) 0.0034(6) 0.0102(6) 0.0114(7)
C34 0.0275(10) 0.0247(11) 0.0230(10) -0.0011(8) 0.0084(8) 0.0052(8)
C35 0.0249(10) 0.0239(10) 0.0241(11) 0.0000(8) 0.0079(8) 0.0055(8)
C36 0.0328(12) 0.0335(13) 0.0281(11) -0.0009(10) 0.0069(9) -0.0019(10)
C37 0.0351(13) 0.0501(16) 0.0263(12) -0.0027(11) 0.0052(10) 0.0021(11)
C38 0.0363(12) 0.0491(15) 0.0239(11) 0.0084(10) 0.0139(9) 0.0133(11)
C39 0.0356(11) 0.0302(12) 0.0382(12) 0.0064(10) 0.0195(9) 0.0058(10)
C40 0.0286(10) 0.0267(12) 0.0290(11) -0.0016(9) 0.0088(9) 0.0018(9)
S41 0.0208(2) 0.0282(2) 0.0259(2) -0.0049(2) 0.00648(17) -0.0011(2)
O42 0.0234(9) 0.0950(18) 0.0642(14) -0.0542(13) 0.0146(8) -0.0174(10)
O43 0.0292(8) 0.0473(10) 0.0366(9) -0.0103(8) 0.0066(7) 0.0061(8)
O44 0.0401(11) 0.0761(16) 0.0672(15) 0.0324(13) 0.0210(10) 0.0282(11)
O45 0.0308(9) 0.0409(10) 0.0667(13) 0.0030(9) 0.0178(8) -0.0068(8)
O46 0.0309(8) 0.0457(11) 0.0573(12) -0.0049(9) 0.0112(8) -0.0061(8)
O47 0.0338(9) 0.0350(9) 0.0466(10) -0.0014(8) 0.0113(7) 0.0012(7)

loop_
_atom_type_symbol
_atom_type_scat_dispersion_real
_atom_type_scat_dispersion_imag
_atom_type_scat_Cromer_Mann_a1
_atom_type_scat_Cromer_Mann_b1
_atom_type_scat_Cromer_Mann_a2
_atom_type_scat_Cromer_Mann_b2
_atom_type_scat_Cromer_Mann_a3
_atom_type_scat_Cromer_Mann_b3
_atom_type_scat_Cromer_Mann_a4
_atom_type_scat_Cromer_Mann_b4
_atom_type_scat_Cromer_Mann_c
_atom_type_scat_source
S 0.3331 0.5567 6.9053 1.4679 5.2034 22.2151 1.4379 0.2536 1.5863 56.1720 0.8669 'International Tables Vol C 4.2.6.8 and 6.1.1.4'
C 0.0181 0.0091 2.3100 20.8439 1.0200 10.2075 1.5886 0.5687 0.8650 51.6512 0.2156 'International Tables Vol C 4.2.6.8 and 6.1.1.4'
H 0.0000 0.0000 0.4930 10.5109 0.3229 26.1257 0.1402 3.1424 0.0408 57.7998 0.0030 'International Tables Vol C 4.2.6.8 and 6.1.1.4'
O 0.0492 0.0322 3.0485 13.2771 2.2868 5.7011 1.5463 0.3239 0.8670 32.9089 0.2508 'International Tables Vol C 4.2.6.8 and 6.1.1.4'
N 0.0311 0.0180 12.2126 0.0057 3.1322 9.8933 2.0125 28.9975 1.1663 0.5826 -11.5290 'International Tables Vol C 4.2.6.8 and 6.1.1.4'

loop_
_geom_angle_atom_site_label_1
_geom_angle_atom_site_label_2
_geom_angle_atom_site_label_3
_geom_angle
_geom_angle_publ_flag
C2 N1 H12 110.3 no
C2 N1 H13 108.6 no
H12 N1 H13 110.5 no
C2 N1 H11 109.1 no
H12 N1 H11 108.8 no
H13 N1 H11 109.5 no
N1 C2 C3 111.01(19) yes
N1 C2 H22 106.0 no
C3 C2 H22 111.4 no
N1 C2 H21 108.7 no
C3 C2 H21 111.1 no
H22 C2 H21 108.4 no
C2 C3 C4 114.8(2) yes
C2 C3 H31 108.0 no
C4 C3 H31 110.0 no
C2 C3 H32 107.7 no
C4 C3 H32 108.1 no
H31 C3 H32 108.0 no
C3 C4 C5 128.8(2) yes
C3 C4 C8 125.2(2) yes
C5 C4 C8 105.92(19) yes
C4 C5 N6 110.4(2) yes
C4 C5 H51 127.0 no
N6 C5 H51 122.6 no
C5 N6 C7 108.86(19) yes
C5 N6 H61 126.0 no
C7 N6 H61 125.2 no
N6 C7 C8 107.7(2) yes
N6 C7 C9 130.8(2) yes
C8 C7 C9 121.5(2) yes
C4 C8 C7 107.08(19) yes
C4 C8 C12 132.7(2) yes
C7 C8 C12 120.10(19) yes
C7 C9 C10 117.5(2) yes
C7 C9 H91 122.0 no
C10 C9 H91 120.5 no
C9 C10 C11 121.7(2) yes
C9 C10 H101 119.2 no
C11 C10 H101 119.1 no
C10 C11 C12 121.1(2) yes
C10 C11 O13 114.50(19) yes
C12 C11 O13 124.38(19) yes
C8 C12 C11 117.99(19) yes
C8 C12 H121 121.0 no
C11 C12 H121 121.0 no
C11 O13 C14 116.64(17) yes
O13 C14 C15 108.21(18) yes
O13 C14 H141 109.6 no
C15 C14 H141 110.2 no
O13 C14 H142 109.7 no
C15 C14 H142 111.3 no
H141 C14 H142 107.9 no
C14 C15 C16 121.2(2) yes
C14 C15 C20 120.3(2) yes
C16 C15 C20 118.6(2) yes
C15 C16 C17 121.0(2) yes
C15 C16 H161 119.2 no
C17 C16 H161 119.8 no
C16 C17 C18 119.7(2) yes
C16 C17 H171 121.8 no
C18 C17 H171 118.4 no
C17 C18 C19 119.9(2) yes
C17 C18 H181 118.9 no
C19 C18 H181 121.1 no
C18 C19 C20 120.1(2) yes
C18 C19 H191 119.0 no
C20 C19 H191 120.9 no
C15 C20 C19 120.7(2) yes
C15 C20 H201 119.8 no
C19 C20 H201 119.5 no
C22 N21 H213 108.2 no
C22 N21 H211 110.1 no
H213 N21 H211 107.4 no
C22 N21 H212 113.2 no
H213 N21 H212 109.0 no
H211 N21 H212 108.8 no
N21 C22 C23 110.09(19) yes
N21 C22 H222 108.5 no
C23 C22 H222 109.8 no
N21 C22 H221 109.1 no
C23 C22 H221 112.5 no
H222 C22 H221 106.8 no
C22 C23 C24 110.58(19) yes
C22 C23 H232 107.2 no
C24 C23 H232 111.5 no
C22 C23 H231 106.9 no
C24 C23 H231 109.6 no
H232 C23 H231 110.9 no
C23 C24 C25 127.0(2) yes
C23 C24 C28 125.96(18) yes
C25 C24 C28 106.61(18) yes
C24 C25 N26 109.8(2) yes
C24 C25 H251 129.3 no
N26 C25 H251 120.8 no
C25 N26 C27 109.03(18) yes
C25 N26 H261 124.9 no
C27 N26 H261 125.9 no
N26 C27 C28 107.48(19) yes
N26 C27 C29 130.8(2) yes
C28 C27 C29 121.69(19) yes
C24 C28 C27 107.00(18) yes
C24 C28 C32 132.81(19) yes
C27 C28 C32 120.18(19) yes
C27 C29 C30 117.6(2) yes
C27 C29 H291 121.9 no
C30 C29 H291 120.4 no
C29 C30 C31 121.4(2) yes
C29 C30 H301 120.8 no
C31 C30 H301 117.8 no
C30 C31 C32 121.3(2) yes
C30 C31 O33 114.03(19) yes
C32 C31 O33 124.70(19) yes
C28 C32 C31 117.72(19) yes
C28 C32 H321 119.5 no
C31 C32 H321 122.7 no
C31 O33 C34 116.38(16) yes
O33 C34 C35 107.94(17) yes
O33 C34 H342 108.1 no
C35 C34 H342 109.1 no
O33 C34 H341 107.7 no
C35 C34 H341 111.5 no
H342 C34 H341 112.4 no
C34 C35 C36 120.9(2) yes
C34 C35 C40 119.9(2) yes
C36 C35 C40 119.1(2) yes
C35 C36 C37 120.5(2) yes
C35 C36 H361 120.0 no
C37 C36 H361 119.5 no
C36 C37 C38 120.2(2) yes
C36 C37 H371 119.8 no
C38 C37 H371 120.1 no
C37 C38 C39 119.9(2) yes
C37 C38 H381 119.5 no
C39 C38 H381 120.6 no
C38 C39 C40 120.7(2) yes
C38 C39 H391 120.0 no
C40 C39 H391 119.3 no
C35 C40 C39 119.7(2) yes
C35 C40 H401 119.4 no
C39 C40 H401 120.9 no
O42 S41 O43 109.11(10) yes
O42 S41 O44 108.39(16) yes
O43 S41 O44 109.92(12) yes
O42 S41 O45 110.01(13) yes
O43 S41 O45 110.44(12) yes
O44 S41 O45 108.94(12) yes
H462 O46 H461 105.4 no
H471 O47 H472 93.4 no

loop_
_geom_bond_atom_site_label_1
_geom_bond_atom_site_label_2
_geom_bond_distance
_geom_bond_publ_flag
N1 C2 1.502(3) yes
N1 H12 0.911 no
N1 H13 0.919 no
N1 H11 0.910 no
C2 C3 1.512(3) yes
C2 H22 0.975 no
C2 H21 0.950 no
C3 C4 1.494(3) yes
C3 H31 0.965 no
C3 H32 0.971 no
C4 C5 1.373(3) yes
C4 C8 1.438(3) yes
C5 N6 1.365(3) yes
C5 H51 0.942 no
N6 C7 1.374(3) yes
N6 H61 0.867 no
C7 C8 1.407(3) yes
C7 C9 1.402(3) yes
C8 C12 1.409(3) yes
C9 C10 1.374(3) yes
C9 H91 0.930 no
C10 C11 1.408(3) yes
C10 H101 0.941 no
C11 C12 1.383(3) yes
C11 O13 1.379(3) yes
C12 H121 0.950 no
O13 C14 1.440(3) yes
C14 C15 1.499(3) yes
C14 H141 0.974 no
C14 H142 0.960 no
C15 C16 1.385(3) yes
C15 C20 1.396(3) yes
C16 C17 1.391(3) yes
C16 H161 0.937 no
C17 C18 1.379(4) yes
C17 H171 0.926 no
C18 C19 1.390(4) yes
C18 H181 0.940 no
C19 C20 1.380(3) yes
C19 H191 0.945 no
C20 H201 0.943 no
N21 C22 1.495(3) yes
N21 H213 0.912 no
N21 H211 0.877 no
N21 H212 0.906 no
C22 C23 1.531(3) yes
C22 H222 0.979 no
C22 H221 0.996 no
C23 C24 1.503(3) yes
C23 H232 0.963 no
C23 H231 0.983 no
C24 C25 1.371(3) yes
C24 C28 1.436(3) yes
C25 N26 1.371(3) yes
C25 H251 0.960 no
N26 C27 1.380(3) yes
N26 H261 0.871 no
C27 C28 1.409(3) yes
C27 C29 1.386(3) yes
C28 C32 1.412(3) yes
C29 C30 1.380(3) yes
C29 H291 0.950 no
C30 C31 1.415(3) yes
C30 H301 0.946 no
C31 C32 1.375(3) yes
C31 O33 1.376(3) yes
C32 H321 0.930 no
O33 C34 1.440(2) yes
C34 C35 1.500(3) yes
C34 H342 0.961 no
C34 H341 0.980 no
C35 C36 1.383(3) yes
C35 C40 1.398(3) yes
C36 C37 1.391(3) yes
C36 H361 0.935 no
C37 C38 1.375(4) yes
C37 H371 0.943 no
C38 C39 1.375(4) yes
C38 H381 0.946 no
C39 C40 1.389(3) yes
C39 H391 0.922 no
C40 H401 0.912 no
S41 O42 1.4633(18) yes
S41 O43 1.4667(17) yes
S41 O44 1.451(2) yes
S41 O45 1.4582(18) yes
O46 H462 0.877 no
O46 H461 0.835 no
O47 H471 0.809 no
O47 H472 0.841 no

loop_
_geom_hbond_atom_site_label_D
_geom_hbond_atom_site_label_H
_geom_hbond_atom_site_label_A
_geom_hbond_site_symmetry_A
_geom_hbond_angle_DHA
_geom_hbond_distance_DH
_geom_hbond_distance_HA
_geom_hbond_distance_DA
_geom_hbond_publ_flag
N1 H12 O47 . 178 0.91 2.15 3.059(3) yes
N6 H61 O46 1_455 153 0.87 2.23 3.026(3) yes
N26 H261 O42 . 175 0.87 1.96 2.834(3) yes
N21 H213 O43 2_646 165 0.91 1.90 2.791(3) yes
N1 H13 O45 . 158 0.92 1.91 2.784(3) yes
O46 H462 O47 2_646 169 0.88 1.90 2.763(3) yes
O47 H471 O42 1_565 174 0.81 2.23 3.032(3) yes
N21 H211 O42 1_655 165 0.88 1.90 2.756(3) yes
N21 H212 O46 . 162 0.91 2.03 2.905(3) yes
N1 H11 O44 2_656 174 0.91 1.86 2.768(3) yes
O46 H461 O45 . 150 0.83 2.14 2.893(3) yes
O47 H472 O43 2_556 172 0.84 1.91 2.741(3) yes
